data_7721122
loop_
_publ_author_name
'Orton, Georgia'
'Cockcroft, Jeremy Karl'
'Ringenberg, Mark R.'
'Hartl, Frantisek'
'Hogarth, Graeme'

_publ_section_title
;
 [FeFe]-hydrogenase biomimics incorporating redox-active ligands: Tuning
 the oxidation chemistry of ferrocene-dichalcogenolate-bridged centres via
 phosphine substitution
;
_journal_name_full 'Dalton Transactions'
_journal_paper_doi 10.1039/D6DT00946H
_journal_year 2026
_chemical_formula_moiety 'C48 H36 Fe4 O4 P2 Se2, C H2 Cl2'
_chemical_formula_sum 'C49 H38 Cl2 Fe4 O4 P2 Se2'
_chemical_formula_weight 1204.95
_space_group_crystal_system monoclinic
_space_group_IT_number 15
_space_group_name_Hall '-C 2yc'
_space_group_name_H-M_alt 'C 1 2/c 1'
_atom_sites_solution_hydrogens geom
_atom_sites_solution_primary direct
_audit_creation_date 2023-08-03
_audit_creation_method
;
Olex2 1.5
(compiled 2023.03.06 svn.rbb2c1857 for OlexSys, GUI svn.r6748)
;
_audit_update_record
;
2026-04-22 deposited with the CCDC.	2026-06-11 downloaded from the CCDC.
;
_cell_angle_alpha 90
_cell_angle_beta 90.565(3)
_cell_angle_gamma 90
_cell_formula_units_Z 8
_cell_length_a 44.7746(16)
_cell_length_b 9.8242(3)
_cell_length_c 21.6955(8)
_cell_measurement_reflns_used 10710
_cell_measurement_temperature 150(1)
_cell_measurement_theta_max 73.1450
_cell_measurement_theta_min 4.5080
_cell_volume 9542.8(6)
_computing_cell_refinement 'CrysAlisPro 1.171.38.46 (Rigaku OD, 2015)'
_computing_data_collection 'CrysAlisPro 1.171.38.46 (Rigaku OD, 2015)'
_computing_data_reduction 'CrysAlisPro 1.171.38.46 (Rigaku OD, 2015)'
_computing_molecular_graphics 'Olex2 1.5 (Dolomanov et al., 2009)'
_computing_publication_material 'Olex2 1.5 (Dolomanov et al., 2009)'
_computing_structure_refinement 'ShelXL (Sheldrick, 2015)'
_computing_structure_solution 'ShelXS (Sheldrick, 2008)'
_diffrn_ambient_environment N~2~
_diffrn_ambient_temperature 150(1)
_diffrn_detector 'CCD plate'
_diffrn_detector_area_resol_mean 5.2031
_diffrn_detector_type Atlas
_diffrn_measured_fraction_theta_full 0.996
_diffrn_measured_fraction_theta_max 0.967
_diffrn_measurement_details
;
List of Runs (angles in degrees, time in seconds):

  # Type    Start    End  Width  t~exp~   \w     \q     \k     \f   Frames
#--------------------------------------------------------------------------
  1  \w     14.00  50.00   1.00    2.35    --   42.62  57.00 120.00   36
  2  \w     91.00 116.00   1.00    2.35    --   42.62  57.00 120.00   25
  3  \w     92.00 131.00   1.00    9.39    --  106.36  45.00 150.00   39
  4  \w    100.00 178.00   1.00    9.39    --  106.36 125.00 120.00   78
  5  \w     81.00 173.00   1.00    9.39    --  106.36  61.00 -60.00   92
  6  \w    137.00 166.00   1.00    9.39    --  106.36 125.00 -90.00   29
  7  \w    123.00 149.00   1.00    9.39    --  106.36 125.00-180.00   26
  8  \w     79.00 163.00   1.00    9.39    --  106.36  61.00-180.00   84
  9  \w     29.00 104.00   1.00    9.39    --  106.36 -95.00  60.00   75
 10  \w    -56.00  24.00   1.00    2.35    --  -42.62  38.00-180.00   80
 11  \w    -67.00  32.00   1.00    2.35    --  -42.62  38.00 -60.00   99
;
_diffrn_measurement_device 'four-circle diffractometer'
_diffrn_measurement_device_type 'SuperNova, Dual, Cu at zero, Atlas'
_diffrn_measurement_method '\w scans'
_diffrn_orient_matrix_type 'CrysAlisPro convention (1999,Acta A55,543-557)'
_diffrn_orient_matrix_UB_11 -0.0274819000
_diffrn_orient_matrix_UB_12 -0.0829226000
_diffrn_orient_matrix_UB_13 0.0197543000
_diffrn_orient_matrix_UB_21 -0.0205297000
_diffrn_orient_matrix_UB_22 0.0994759000
_diffrn_orient_matrix_UB_23 -0.0353155000
_diffrn_orient_matrix_UB_31 0.0027263000
_diffrn_orient_matrix_UB_32 -0.0882773000
_diffrn_orient_matrix_UB_33 -0.0583760000
_diffrn_radiation_monochromator mirror
_diffrn_radiation_probe x-ray
_diffrn_radiation_type CuK\a
_diffrn_radiation_wavelength 1.54184
_diffrn_reflns_av_R_equivalents 0.0379
_diffrn_reflns_av_unetI/netI 0.0427
_diffrn_reflns_Laue_measured_fraction_full 0.996
_diffrn_reflns_Laue_measured_fraction_max 0.967
_diffrn_reflns_limit_h_max 40
_diffrn_reflns_limit_h_min -54
_diffrn_reflns_limit_k_max 11
_diffrn_reflns_limit_k_min -11
_diffrn_reflns_limit_l_max 25
_diffrn_reflns_limit_l_min -26
_diffrn_reflns_number 18709
_diffrn_reflns_point_group_measured_fraction_full 0.996
_diffrn_reflns_point_group_measured_fraction_max 0.967
_diffrn_reflns_theta_full 67.684
_diffrn_reflns_theta_max 73.468
_diffrn_reflns_theta_min 4.075
_diffrn_source 'micro-focus sealed X-ray tube'
_diffrn_source_type 'SuperNova (Cu) X-ray Source'
_exptl_absorpt_coefficient_mu 13.320
_exptl_absorpt_correction_T_max 1.00000
_exptl_absorpt_correction_T_min 0.23575
_exptl_absorpt_correction_type multi-scan
_exptl_absorpt_process_details
;
CrysAlisPro 1.171.38.46 (Rigaku Oxford Diffraction, 2015)
Empirical absorption correction using spherical harmonics,
 implemented in SCALE3 ABSPACK scaling algorithm.
;
_exptl_crystal_colour 'clear red'
_exptl_crystal_colour_lustre clear
_exptl_crystal_colour_primary red
_exptl_crystal_density_diffrn 1.677
_exptl_crystal_description block
_exptl_crystal_F_000 4800
_exptl_crystal_preparation 'Crystal cut from large 'block''
_exptl_crystal_size_max 0.28
_exptl_crystal_size_mid 0.26
_exptl_crystal_size_min 0.16
_refine_diff_density_max 2.245
_refine_diff_density_min -1.787
_refine_diff_density_rms 0.155
_refine_ls_extinction_method none
_refine_ls_goodness_of_fit_ref 1.033
_refine_ls_hydrogen_treatment constr
_refine_ls_matrix_type full
_refine_ls_number_parameters 568
_refine_ls_number_reflns 9303
_refine_ls_number_restraints 0
_refine_ls_restrained_S_all 1.033
_refine_ls_R_factor_all 0.0606
_refine_ls_R_factor_gt 0.0576
_refine_ls_shift/su_max 0.002
_refine_ls_shift/su_mean 0.000
_refine_ls_structure_factor_coef Fsqd
_refine_ls_weighting_details 'w=1/[\s^2^(Fo^2^)+(0.1160P)^2^+30.6842P] where P=(Fo^2^+2Fc^2^)/3'
_refine_ls_weighting_scheme calc
_refine_ls_wR_factor_gt 0.1605
_refine_ls_wR_factor_ref 0.1647
_reflns_Friedel_coverage 0.000
_reflns_number_gt 8637
_reflns_number_total 9303
_reflns_threshold_expression 'I > 2\s(I)'
_cod_data_source_file d6dt00946h2.cif
_cod_data_source_block xstr0800
_cod_original_cell_volume 9542.8(5)
_cod_database_code 7721122
_shelxl_version_number 2013-4
_chemical_oxdiff_formula 'Fe2 Se2 P2 C50H40 O4'
_chemical_oxdiff_usercomment 'GH sample'
_shelx_space_group_comment
;
The symmetry employed for this shelxl refinement is uniquely defined
by the following loop, which should always be used as a source of
symmetry information in preference to the above space-group names.
They are only intended as comments.
;
_reflns_odcompleteness_completeness 99.68
_reflns_odcompleteness_iscentric 1
_reflns_odcompleteness_theta 66.49
_olex2_refinement_description
;
1.a Secondary CH2 refined with riding coordinates:
 C49(H49A,H49B)
1.b Aromatic/amide H refined with riding coordinates:
 C6(H6), C7(H7), C8(H8), C9(H9), C10(H10), C11(H11), C12(H12), C13(H13),
 C16(H16), C17(H17), C18(H18), C19(H19), C20(H20), C22(H22), C23(H23), C24(H24),
  C25(H25), C26(H26), C28(H28), C29(H29), C30(H30), C31(H31), C32(H32),
 C33(H33), C34(H34), C35(H35), C38(H38), C39(H39), C40(H40), C41(H41), C42(H42),
  C44(H44), C45(H45), C46(H46), C47(H47), C48(H48)
;
_olex2_date_sample_data_collection 2017-12-12
_olex2_exptl_crystal_mounting_method 'Nylon Loop'
_olex2_submission_original_sample_id xstr0800
_olex2_submission_special_instructions 'No special instructions were received'
_oxdiff_exptl_absorpt_empirical_details
;
Empirical correction (ABSPACK) includes:
- Absorption correction using spherical harmonics
- Frame scaling
;
_oxdiff_exptl_absorpt_empirical_full_max 2.194
_oxdiff_exptl_absorpt_empirical_full_min 0.535

loop_
_space_group_symop_operation_xyz
'x, y, z'
'-x, y, -z+1/2'
'x+1/2, y+1/2, z'
'-x+1/2, y+1/2, -z+1/2'
'-x, -y, -z'
'x, -y, z-1/2'
'-x+1/2, -y+1/2, -z'
'x+1/2, -y+1/2, z-1/2'

loop_
_atom_site_label
_atom_site_type_symbol
_atom_site_fract_x
_atom_site_fract_y
_atom_site_fract_z
_atom_site_U_iso_or_equiv
_atom_site_adp_type
_atom_site_occupancy
_atom_site_site_symmetry_order
_atom_site_calc_flag
_atom_site_refinement_flags_posn
_atom_site_refinement_flags_adp
_atom_site_refinement_flags_occupancy
_atom_site_disorder_assembly
_atom_site_disorder_group
Se1 Se 0.60705(2) 0.37272(5) 0.20404(2) 0.02179(14) Uani 1 1 d . . . . .
Se2 Se 0.63482(2) 0.17298(4) 0.31452(2) 0.01748(13) Uani 1 1 d . . . . .
Fe1 Fe 0.58819(2) 0.28548(7) 0.29869(3) 0.01731(16) Uani 1 1 d . . . . .
Fe2 Fe 0.64136(2) 0.40493(7) 0.28720(3) 0.01905(17) Uani 1 1 d . . . . .
Fe3 Fe 0.63756(2) 0.05345(7) 0.15770(3) 0.02066(17) Uani 1 1 d . . . . .
Fe4 Fe 0.62754(2) 0.38777(7) 0.49660(3) 0.01549(16) Uani 1 1 d . . . . .
P1 P 0.57093(2) 0.26041(10) 0.39517(5) 0.0150(2) Uani 1 1 d . . . . .
P2 P 0.67275(2) 0.43552(11) 0.36674(5) 0.0185(2) Uani 1 1 d . . . . .
O1 O 0.54634(10) 0.5118(5) 0.2830(2) 0.0473(11) Uani 1 1 d . . . . .
O2 O 0.55076(9) 0.0658(4) 0.25028(18) 0.0384(9) Uani 1 1 d . . . . .
O3 O 0.61140(10) 0.6660(4) 0.30691(18) 0.0376(9) Uani 1 1 d . . . . .
O4 O 0.68663(12) 0.4937(6) 0.2004(2) 0.0567(13) Uani 1 1 d . . . . .
C1 C 0.56244(11) 0.4239(5) 0.2908(2) 0.0279(10) Uani 1 1 d . . . . .
C2 C 0.56545(11) 0.1516(5) 0.2698(2) 0.0247(9) Uani 1 1 d . . . . .
C3 C 0.62313(12) 0.5632(5) 0.3005(2) 0.0289(10) Uani 1 1 d . . . . .
C4 C 0.66985(13) 0.4547(6) 0.2363(2) 0.0352(12) Uani 1 1 d . . . . .
C5 C 0.61924(11) 0.2377(5) 0.1460(2) 0.0235(9) Uani 1 1 d . . . . .
C6 C 0.60014(11) 0.1372(5) 0.1195(2) 0.0269(10) Uani 1 1 d . . . . .
H6 H 0.5805 0.1199 0.1305 0.032 Uiso 1 1 calc R . . . .
C7 C 0.61653(12) 0.0677(6) 0.0728(2) 0.0309(11) Uani 1 1 d . . . . .
H7 H 0.6095 -0.0033 0.0483 0.037 Uiso 1 1 calc R . . . .
C8 C 0.64543(12) 0.1264(5) 0.0706(2) 0.0292(10) Uani 1 1 d . . . . .
H8 H 0.6607 0.1004 0.0443 0.035 Uiso 1 1 calc R . . . .
C9 C 0.64724(12) 0.2316(5) 0.1154(2) 0.0272(10) Uani 1 1 d . . . . .
H9 H 0.6637 0.2866 0.1233 0.033 Uiso 1 1 calc R . . . .
C10 C 0.62353(13) -0.0628(5) 0.2301(2) 0.0287(10) Uani 1 1 d . . . . .
H10 H 0.6040 -0.0761 0.2430 0.034 Uiso 1 1 calc R . . . .
C11 C 0.63917(14) -0.1453(5) 0.1880(2) 0.0344(12) Uani 1 1 d . . . . .
H11 H 0.6316 -0.2217 0.1679 0.041 Uiso 1 1 calc R . . . .
C12 C 0.66840(13) -0.0912(6) 0.1817(2) 0.0351(12) Uani 1 1 d . . . . .
H12 H 0.6833 -0.1257 0.1565 0.042 Uiso 1 1 calc R . . . .
C13 C 0.67099(12) 0.0246(5) 0.2205(2) 0.0313(11) Uani 1 1 d . . . . .
H13 H 0.6880 0.0779 0.2259 0.038 Uiso 1 1 calc R . . . .
C14 C 0.64300(11) 0.0444(5) 0.2495(2) 0.0232(9) Uani 1 1 d . . . . .
C15 C 0.56633(10) 0.0896(4) 0.4278(2) 0.0188(8) Uani 1 1 d . . . . .
C16 C 0.58081(11) -0.0224(5) 0.4035(2) 0.0263(9) Uani 1 1 d . . . . .
H16 H 0.5943 -0.0109 0.3715 0.032 Uiso 1 1 calc R . . . .
C17 C 0.57531(12) -0.1525(5) 0.4267(3) 0.0323(11) Uani 1 1 d . . . . .
H17 H 0.5849 -0.2274 0.4097 0.039 Uiso 1 1 calc R . . . .
C18 C 0.55566(12) -0.1703(5) 0.4750(3) 0.0318(11) Uani 1 1 d . . . . .
H18 H 0.5522 -0.2569 0.4907 0.038 Uiso 1 1 calc R . . . .
C19 C 0.54116(10) -0.0590(5) 0.4998(2) 0.0266(10) Uani 1 1 d . . . . .
H19 H 0.5280 -0.0708 0.5324 0.032 Uiso 1 1 calc R . . . .
C20 C 0.54616(10) 0.0703(5) 0.4763(2) 0.0222(9) Uani 1 1 d . . . . .
H20 H 0.5361 0.1446 0.4926 0.027 Uiso 1 1 calc R . . . .
C21 C 0.53175(9) 0.3174(5) 0.3962(2) 0.0208(9) Uani 1 1 d . . . . .
C22 C 0.51045(11) 0.2392(6) 0.3644(2) 0.0285(10) Uani 1 1 d . . . . .
H22 H 0.5160 0.1570 0.3466 0.034 Uiso 1 1 calc R . . . .
C23 C 0.48122(11) 0.2840(7) 0.3596(3) 0.0384(13) Uani 1 1 d . . . . .
H23 H 0.4672 0.2313 0.3386 0.046 Uiso 1 1 calc R . . . .
C24 C 0.47263(12) 0.4062(7) 0.3856(3) 0.0440(15) Uani 1 1 d . . . . .
H24 H 0.4530 0.4359 0.3819 0.053 Uiso 1 1 calc R . . . .
C25 C 0.49331(12) 0.4836(6) 0.4171(3) 0.0372(12) Uani 1 1 d . . . . .
H25 H 0.4875 0.5657 0.4347 0.045 Uiso 1 1 calc R . . . .
C26 C 0.52300(11) 0.4399(5) 0.4228(2) 0.0285(10) Uani 1 1 d . . . . .
H26 H 0.5368 0.4926 0.4443 0.034 Uiso 1 1 calc R . . . .
C27 C 0.58625(9) 0.3591(4) 0.4587(2) 0.0179(8) Uani 1 1 d . . . . .
C28 C 0.58567(9) 0.3304(5) 0.5232(2) 0.0223(9) Uani 1 1 d . . . . .
H28 H 0.5803 0.2482 0.5412 0.027 Uiso 1 1 calc R . . . .
C29 C 0.59481(10) 0.4503(5) 0.5551(2) 0.0271(10) Uani 1 1 d . . . . .
H29 H 0.5965 0.4596 0.5977 0.033 Uiso 1 1 calc R . . . .
C30 C 0.60089(10) 0.5535(5) 0.5110(2) 0.0249(9) Uani 1 1 d . . . . .
H30 H 0.6072 0.6417 0.5198 0.030 Uiso 1 1 calc R . . . .
C31 C 0.59574(9) 0.4991(4) 0.4516(2) 0.0207(8) Uani 1 1 d . . . . .
H31 H 0.5980 0.5450 0.4145 0.025 Uiso 1 1 calc R . . . .
C32 C 0.65735(9) 0.2487(5) 0.4636(2) 0.0191(8) Uani 1 1 d . . . . .
H32 H 0.6532 0.1766 0.4371 0.023 Uiso 1 1 calc R . . . .
C33 C 0.65710(9) 0.2431(5) 0.5288(2) 0.0215(9) Uani 1 1 d . . . . .
H33 H 0.6527 0.1669 0.5525 0.026 Uiso 1 1 calc R . . . .
C34 C 0.66485(10) 0.3748(5) 0.5521(2) 0.0254(9) Uani 1 1 d . . . . .
H34 H 0.6662 0.3990 0.5935 0.031 Uiso 1 1 calc R . . . .
C35 C 0.67016(9) 0.4624(5) 0.5011(2) 0.0229(9) Uani 1 1 d . . . . .
H35 H 0.6759 0.5533 0.5034 0.028 Uiso 1 1 calc R . . . .
C36 C 0.66507(9) 0.3852(4) 0.4453(2) 0.0195(8) Uani 1 1 d . . . . .
C37 C 0.70934(10) 0.3491(5) 0.3611(2) 0.0269(10) Uani 1 1 d . . . . .
C38 C 0.72956(13) 0.3582(8) 0.4102(3) 0.0492(16) Uani 1 1 d . . . . .
H38 H 0.7251 0.4123 0.4440 0.059 Uiso 1 1 calc R . . . .
C39 C 0.75637(15) 0.2868(10) 0.4091(4) 0.064(2) Uani 1 1 d . . . . .
H39 H 0.7698 0.2942 0.4418 0.076 Uiso 1 1 calc R . . . .
C40 C 0.76293(13) 0.2055(7) 0.3595(4) 0.0524(17) Uani 1 1 d . . . . .
H40 H 0.7807 0.1568 0.3589 0.063 Uiso 1 1 calc R . . . .
C41 C 0.74344(13) 0.1963(7) 0.3115(4) 0.0484(16) Uani 1 1 d . . . . .
H41 H 0.7480 0.1408 0.2782 0.058 Uiso 1 1 calc R . . . .
C42 C 0.71647(12) 0.2691(6) 0.3112(3) 0.0357(12) Uani 1 1 d . . . . .
H42 H 0.7035 0.2632 0.2776 0.043 Uiso 1 1 calc R . . . .
C43 C 0.68270(11) 0.6163(5) 0.3725(2) 0.0247(9) Uani 1 1 d . . . . .
C44 C 0.70667(14) 0.6672(6) 0.3402(3) 0.0398(13) Uani 1 1 d . . . . .
H44 H 0.7196 0.6078 0.3205 0.048 Uiso 1 1 calc R . . . .
C45 C 0.71159(17) 0.8066(7) 0.3371(3) 0.0524(17) Uani 1 1 d . . . . .
H45 H 0.7277 0.8398 0.3148 0.063 Uiso 1 1 calc R . . . .
C46 C 0.69296(16) 0.8957(6) 0.3665(3) 0.0439(14) Uani 1 1 d . . . . .
H46 H 0.6965 0.9889 0.3642 0.053 Uiso 1 1 calc R . . . .
C47 C 0.66879(13) 0.8467(5) 0.3997(3) 0.0342(11) Uani 1 1 d . . . . .
H47 H 0.6562 0.9066 0.4201 0.041 Uiso 1 1 calc R . . . .
C48 C 0.66363(11) 0.7070(5) 0.4021(2) 0.0273(10) Uani 1 1 d . . . . .
H48 H 0.6473 0.6738 0.4237 0.033 Uiso 1 1 calc R . . . .
Cl1 Cl 0.50005(11) 0.1541(4) 0.64463(18) 0.1307(14) Uani 1 1 d . . . . .
Cl2 Cl 0.56188(7) 0.2350(4) 0.66586(14) 0.1050(9) Uani 1 1 d . . . . .
C49 C 0.5249(2) 0.2363(10) 0.6950(4) 0.076(3) Uani 1 1 d . . . . .
H49A H 0.5246 0.1912 0.7347 0.092 Uiso 1 1 calc R . . . .
H49B H 0.5185 0.3297 0.7009 0.092 Uiso 1 1 calc R . . . .

loop_
_atom_site_aniso_label
_atom_site_aniso_U_11
_atom_site_aniso_U_22
_atom_site_aniso_U_33
_atom_site_aniso_U_23
_atom_site_aniso_U_13
_atom_site_aniso_U_12
Se1 0.0298(3) 0.0188(2) 0.0168(2) 0.00270(17) -0.00103(17) 0.00576(18)
Se2 0.0208(2) 0.0145(2) 0.0171(2) 0.00079(15) -0.00084(16) 0.00288(16)
Fe1 0.0197(3) 0.0148(3) 0.0174(3) 0.0004(2) -0.0018(2) 0.0037(2)
Fe2 0.0248(4) 0.0148(3) 0.0175(3) 0.0015(3) 0.0001(3) -0.0003(3)
Fe3 0.0233(3) 0.0200(4) 0.0187(3) -0.0018(3) -0.0001(3) 0.0037(3)
Fe4 0.0136(3) 0.0151(3) 0.0177(3) -0.0017(2) -0.0021(2) 0.0013(2)
P1 0.0146(4) 0.0120(5) 0.0185(5) -0.0015(4) -0.0017(3) 0.0022(3)
P2 0.0189(5) 0.0151(5) 0.0216(5) 0.0014(4) 0.0025(4) 0.0006(4)
O1 0.049(2) 0.043(2) 0.050(2) 0.019(2) 0.0114(19) 0.026(2)
O2 0.040(2) 0.037(2) 0.038(2) -0.0088(17) -0.0058(16) -0.0090(17)
O3 0.055(2) 0.0184(18) 0.040(2) 0.0003(15) -0.0062(17) 0.0101(16)
O4 0.066(3) 0.071(3) 0.034(2) 0.009(2) 0.015(2) -0.032(3)
C1 0.031(2) 0.028(2) 0.024(2) 0.0063(19) 0.0022(18) 0.008(2)
C2 0.029(2) 0.028(2) 0.017(2) 0.0010(18) -0.0001(17) 0.0041(19)
C3 0.036(3) 0.022(2) 0.028(2) 0.0030(19) -0.0036(19) 0.001(2)
C4 0.047(3) 0.034(3) 0.025(2) 0.002(2) 0.001(2) -0.014(2)
C5 0.032(2) 0.021(2) 0.018(2) 0.0027(17) -0.0036(17) 0.0087(18)
C6 0.026(2) 0.030(2) 0.025(2) 0.0000(19) -0.0059(17) 0.0062(19)
C7 0.042(3) 0.032(3) 0.019(2) -0.0035(19) -0.0079(19) 0.009(2)
C8 0.037(3) 0.033(3) 0.018(2) 0.0029(19) 0.0032(18) 0.006(2)
C9 0.036(3) 0.024(2) 0.021(2) 0.0016(18) 0.0040(18) 0.0000(19)
C10 0.046(3) 0.018(2) 0.022(2) 0.0014(18) 0.0024(19) 0.000(2)
C11 0.055(3) 0.021(2) 0.027(3) -0.004(2) -0.002(2) 0.008(2)
C12 0.040(3) 0.037(3) 0.029(3) -0.005(2) -0.005(2) 0.022(2)
C13 0.030(2) 0.028(3) 0.036(3) -0.003(2) -0.002(2) 0.014(2)
C14 0.033(2) 0.018(2) 0.018(2) 0.0010(17) 0.0007(17) 0.0080(18)
C15 0.021(2) 0.0146(19) 0.021(2) 0.0027(16) -0.0031(16) 0.0009(16)
C16 0.029(2) 0.019(2) 0.031(2) 0.0007(19) 0.0055(18) 0.0045(18)
C17 0.040(3) 0.017(2) 0.040(3) 0.002(2) 0.003(2) 0.008(2)
C18 0.035(3) 0.020(2) 0.041(3) 0.010(2) 0.000(2) 0.0006(19)
C19 0.021(2) 0.028(2) 0.030(2) 0.006(2) 0.0014(17) 0.0008(18)
C20 0.021(2) 0.022(2) 0.024(2) 0.0025(18) 0.0019(16) 0.0007(17)
C21 0.0179(19) 0.023(2) 0.022(2) 0.0019(17) -0.0015(15) 0.0005(17)
C22 0.024(2) 0.035(3) 0.026(2) -0.004(2) 0.0002(17) -0.004(2)
C23 0.019(2) 0.063(4) 0.034(3) -0.007(3) -0.0035(19) -0.007(2)
C24 0.019(2) 0.071(4) 0.042(3) 0.006(3) 0.000(2) 0.015(3)
C25 0.028(2) 0.041(3) 0.042(3) -0.008(2) -0.001(2) 0.016(2)
C26 0.023(2) 0.030(3) 0.033(3) -0.007(2) -0.0026(18) 0.0073(19)
C27 0.0124(17) 0.020(2) 0.022(2) -0.0052(16) -0.0009(14) 0.0034(15)
C28 0.0160(19) 0.025(2) 0.026(2) -0.0055(18) -0.0008(16) 0.0005(16)
C29 0.020(2) 0.036(3) 0.025(2) -0.012(2) 0.0012(16) 0.0031(19)
C30 0.018(2) 0.022(2) 0.035(2) -0.0125(19) -0.0053(17) 0.0058(17)
C31 0.0170(19) 0.015(2) 0.030(2) -0.0013(17) -0.0046(16) 0.0049(16)
C32 0.0173(18) 0.017(2) 0.023(2) -0.0006(16) 0.0025(15) 0.0036(15)
C33 0.0167(18) 0.019(2) 0.029(2) 0.0042(17) -0.0017(16) 0.0041(16)
C34 0.017(2) 0.031(3) 0.028(2) 0.0003(19) -0.0048(16) 0.0020(18)
C35 0.0158(19) 0.024(2) 0.029(2) -0.0012(18) -0.0040(16) -0.0044(17)
C36 0.0170(19) 0.017(2) 0.025(2) -0.0004(16) 0.0027(16) 0.0023(15)
C37 0.022(2) 0.024(2) 0.035(3) 0.001(2) 0.0086(18) 0.0013(18)
C38 0.029(3) 0.074(5) 0.045(3) -0.011(3) 0.001(2) 0.018(3)
C39 0.029(3) 0.095(6) 0.066(4) -0.003(4) 0.004(3) 0.025(4)
C40 0.021(3) 0.049(4) 0.087(5) 0.003(3) 0.017(3) 0.009(2)
C41 0.028(3) 0.040(3) 0.077(5) -0.019(3) 0.021(3) 0.000(2)
C42 0.027(2) 0.033(3) 0.047(3) -0.007(2) 0.010(2) 0.000(2)
C43 0.029(2) 0.017(2) 0.028(2) 0.0026(18) -0.0017(18) -0.0040(18)
C44 0.040(3) 0.031(3) 0.048(3) -0.001(2) 0.014(2) -0.009(2)
C45 0.060(4) 0.037(3) 0.061(4) 0.008(3) 0.017(3) -0.020(3)
C46 0.061(4) 0.022(3) 0.049(3) 0.006(2) 0.004(3) -0.012(3)
C47 0.045(3) 0.020(2) 0.037(3) 0.001(2) -0.005(2) -0.001(2)
C48 0.029(2) 0.024(2) 0.029(2) 0.0010(19) -0.0007(18) 0.0006(19)
Cl1 0.169(4) 0.100(2) 0.122(3) -0.0054(19) -0.049(2) -0.052(2)
Cl2 0.102(2) 0.126(2) 0.0871(17) 0.0357(17) 0.0086(14) 0.0060(18)
C49 0.099(7) 0.063(5) 0.067(5) 0.007(4) -0.017(5) -0.017(5)

loop_
_atom_type_symbol
_atom_type_description
_atom_type_scat_dispersion_real
_atom_type_scat_dispersion_imag
_atom_type_scat_source
C C 0.0181 0.0091 'International Tables Vol C Tables 4.2.6.8 and 6.1.1.4'
H H 0.0000 0.0000 'International Tables Vol C Tables 4.2.6.8 and 6.1.1.4'
Cl Cl 0.3639 0.7018 'International Tables Vol C Tables 4.2.6.8 and 6.1.1.4'
Fe Fe -1.1336 3.1974 'International Tables Vol C Tables 4.2.6.8 and 6.1.1.4'
O O 0.0492 0.0322 'International Tables Vol C Tables 4.2.6.8 and 6.1.1.4'
P P 0.2955 0.4335 'International Tables Vol C Tables 4.2.6.8 and 6.1.1.4'
Se Se -0.7943 1.1372 'International Tables Vol C Tables 4.2.6.8 and 6.1.1.4'

loop_
_geom_angle_atom_site_label_1
_geom_angle_atom_site_label_2
_geom_angle_atom_site_label_3
_geom_angle
_geom_angle_site_symmetry_1
_geom_angle_site_symmetry_3
_geom_angle_publ_flag
Fe2 Se1 Fe1 68.08(3) . . ?
C5 Se1 Fe1 115.00(14) . . ?
C5 Se1 Fe2 113.90(14) . . ?
Fe2 Se2 Fe1 68.22(3) . . ?
C14 Se2 Fe1 111.72(14) . . ?
C14 Se2 Fe2 114.88(14) . . ?
Se1 Fe1 Fe2 55.82(2) . . ?
Se2 Fe1 Se1 88.49(3) . . ?
Se2 Fe1 Fe2 55.70(2) . . ?
P1 Fe1 Se1 165.10(4) . . ?
P1 Fe1 Se2 97.09(4) . . ?
P1 Fe1 Fe2 116.72(4) . . ?
C1 Fe1 Se1 82.98(16) . . ?
C1 Fe1 Se2 158.16(18) . . ?
C1 Fe1 Fe2 103.37(17) . . ?
C1 Fe1 P1 86.87(16) . . ?
C2 Fe1 Se1 99.74(15) . . ?
C2 Fe1 Se2 101.88(16) . . ?
C2 Fe1 Fe2 143.39(15) . . ?
C2 Fe1 P1 92.64(15) . . ?
C2 Fe1 C1 99.4(2) . . ?
Se1 Fe2 Fe1 56.11(2) . . ?
Se2 Fe2 Se1 88.93(3) . . ?
Se2 Fe2 Fe1 56.08(2) . . ?
P2 Fe2 Se1 178.75(4) . . ?
P2 Fe2 Se2 90.83(4) . . ?
P2 Fe2 Fe1 122.82(4) . . ?
C3 Fe2 Se1 86.86(17) . . ?
C3 Fe2 Se2 137.74(17) . . ?
C3 Fe2 Fe1 87.60(17) . . ?
C3 Fe2 P2 92.49(17) . . ?
C4 Fe2 Se1 91.57(18) . . ?
C4 Fe2 Se2 120.9(2) . . ?
C4 Fe2 Fe1 146.25(18) . . ?
C4 Fe2 P2 89.61(19) . . ?
C4 Fe2 C3 101.2(3) . . ?
C5 Fe3 C6 41.3(2) . . ?
C5 Fe3 C7 69.12(19) . . ?
C5 Fe3 C8 69.04(19) . . ?
C5 Fe3 C9 41.49(19) . . ?
C5 Fe3 C10 118.2(2) . . ?
C5 Fe3 C11 155.4(2) . . ?
C5 Fe3 C12 159.2(2) . . ?
C5 Fe3 C13 120.6(2) . . ?
C5 Fe3 C14 102.18(18) . . ?
C6 Fe3 C7 40.8(2) . . ?
C6 Fe3 C8 68.4(2) . . ?
C6 Fe3 C10 106.3(2) . . ?
C6 Fe3 C11 122.6(2) . . ?
C6 Fe3 C12 159.3(2) . . ?
C8 Fe3 C7 40.3(2) . . ?
C8 Fe3 C11 128.2(2) . . ?
C9 Fe3 C6 69.2(2) . . ?
C9 Fe3 C7 68.6(2) . . ?
C9 Fe3 C8 40.7(2) . . ?
C9 Fe3 C10 154.05(19) . . ?
C9 Fe3 C11 163.0(2) . . ?
C9 Fe3 C12 124.7(2) . . ?
C9 Fe3 C13 105.3(2) . . ?
C10 Fe3 C7 125.6(2) . . ?
C10 Fe3 C8 163.3(2) . . ?
C10 Fe3 C11 40.2(2) . . ?
C11 Fe3 C7 111.3(2) . . ?
C12 Fe3 C7 125.1(2) . . ?
C12 Fe3 C8 110.8(2) . . ?
C12 Fe3 C10 68.2(2) . . ?
C12 Fe3 C11 40.5(2) . . ?
C13 Fe3 C6 157.9(2) . . ?
C13 Fe3 C7 158.9(2) . . ?
C13 Fe3 C8 122.2(2) . . ?
C13 Fe3 C10 68.7(2) . . ?
C13 Fe3 C11 68.3(2) . . ?
C13 Fe3 C12 40.7(2) . . ?
C14 Fe3 C6 120.91(19) . . ?
C14 Fe3 C7 159.8(2) . . ?
C14 Fe3 C8 155.2(2) . . ?
C14 Fe3 C9 117.6(2) . . ?
C14 Fe3 C10 41.3(2) . . ?
C14 Fe3 C11 68.8(2) . . ?
C14 Fe3 C12 68.97(19) . . ?
C14 Fe3 C13 41.20(19) . . ?
C27 Fe4 C28 40.95(18) . . ?
C27 Fe4 C29 68.79(18) . . ?
C27 Fe4 C30 69.08(17) . . ?
C27 Fe4 C31 41.67(17) . . ?
C27 Fe4 C32 111.07(17) . . ?
C27 Fe4 C33 128.27(18) . . ?
C27 Fe4 C34 163.45(19) . . ?
C27 Fe4 C35 155.81(19) . . ?
C28 Fe4 C33 107.54(18) . . ?
C28 Fe4 C34 124.05(19) . . ?
C29 Fe4 C28 40.76(19) . . ?
C29 Fe4 C30 40.7(2) . . ?
C29 Fe4 C32 153.3(2) . . ?
C29 Fe4 C33 117.3(2) . . ?
C29 Fe4 C34 103.83(19) . . ?
C29 Fe4 C35 122.48(19) . . ?
C30 Fe4 C28 68.79(19) . . ?
C30 Fe4 C33 150.64(19) . . ?
C30 Fe4 C34 115.63(19) . . ?
C30 Fe4 C35 104.65(19) . . ?
C31 Fe4 C28 69.21(19) . . ?
C31 Fe4 C29 68.5(2) . . ?
C31 Fe4 C30 40.50(19) . . ?
C31 Fe4 C32 130.29(18) . . ?
C31 Fe4 C33 167.67(18) . . ?
C31 Fe4 C34 151.08(19) . . ?
C31 Fe4 C35 118.55(19) . . ?
C32 Fe4 C28 121.19(18) . . ?
C32 Fe4 C30 165.9(2) . . ?
C32 Fe4 C33 40.37(18) . . ?
C32 Fe4 C34 68.49(19) . . ?
C32 Fe4 C35 69.17(18) . . ?
C34 Fe4 C33 40.69(19) . . ?
C35 Fe4 C28 160.38(19) . . ?
C35 Fe4 C33 68.60(18) . . ?
C35 Fe4 C34 40.62(19) . . ?
C36 Fe4 C27 122.09(18) . . ?
C36 Fe4 C28 156.81(18) . . ?
C36 Fe4 C29 161.7(2) . . ?
C36 Fe4 C30 125.64(19) . . ?
C36 Fe4 C31 108.83(18) . . ?
C36 Fe4 C32 41.51(17) . . ?
C36 Fe4 C33 69.18(17) . . ?
C36 Fe4 C34 69.33(19) . . ?
C36 Fe4 C35 41.61(18) . . ?
C15 P1 Fe1 120.00(15) . . ?
C15 P1 C21 99.4(2) . . ?
C21 P1 Fe1 108.26(14) . . ?
C27 P1 Fe1 121.15(15) . . ?
C27 P1 C15 103.8(2) . . ?
C27 P1 C21 100.45(19) . . ?
C36 P2 Fe2 124.47(15) . . ?
C36 P2 C37 96.6(2) . . ?
C36 P2 C43 104.4(2) . . ?
C37 P2 Fe2 115.94(17) . . ?
C43 P2 Fe2 109.45(16) . . ?
C43 P2 C37 103.5(2) . . ?
O1 C1 Fe1 177.0(5) . . ?
O2 C2 Fe1 179.0(5) . . ?
O3 C3 Fe2 177.7(5) . . ?
O4 C4 Fe2 174.1(6) . . ?
Se1 C5 Fe3 131.6(2) . . ?
C6 C5 Se1 125.0(4) . . ?
C6 C5 Fe3 70.6(3) . . ?
C6 C5 C9 108.0(4) . . ?
C9 C5 Se1 126.4(4) . . ?
C9 C5 Fe3 70.1(3) . . ?
C5 C6 Fe3 68.1(3) . . ?
C5 C6 C7 107.9(4) . . ?
C7 C6 Fe3 70.7(3) . . ?
C6 C7 Fe3 68.5(3) . . ?
C8 C7 Fe3 69.5(3) . . ?
C8 C7 C6 107.7(4) . . ?
C7 C8 Fe3 70.3(3) . . ?
C7 C8 C9 108.6(4) . . ?
C9 C8 Fe3 68.5(3) . . ?
C5 C9 Fe3 68.4(3) . . ?
C8 C9 Fe3 70.7(3) . . ?
C8 C9 C5 107.8(4) . . ?
C11 C10 Fe3 70.5(3) . . ?
C11 C10 C14 107.9(5) . . ?
C14 C10 Fe3 67.8(3) . . ?
C10 C11 Fe3 69.3(3) . . ?
C10 C11 C12 108.1(5) . . ?
C12 C11 Fe3 69.2(3) . . ?
C11 C12 Fe3 70.4(3) . . ?
C13 C12 Fe3 69.2(3) . . ?
C13 C12 C11 108.2(5) . . ?
C12 C13 Fe3 70.1(3) . . ?
C12 C13 C14 107.8(5) . . ?
C14 C13 Fe3 68.4(3) . . ?
Se2 C14 Fe3 132.4(2) . . ?
C10 C14 Se2 125.3(4) . . ?
C10 C14 Fe3 70.9(3) . . ?
C13 C14 Se2 126.0(4) . . ?
C13 C14 Fe3 70.4(3) . . ?
C13 C14 C10 107.9(4) . . ?
C16 C15 P1 121.7(3) . . ?
C16 C15 C20 119.0(4) . . ?
C20 C15 P1 119.2(3) . . ?
C15 C16 C17 120.4(4) . . ?
C18 C17 C16 120.2(5) . . ?
C19 C18 C17 119.9(5) . . ?
C18 C19 C20 120.1(4) . . ?
C19 C20 C15 120.4(4) . . ?
C22 C21 P1 118.1(4) . . ?
C26 C21 P1 122.7(3) . . ?
C26 C21 C22 119.0(4) . . ?
C23 C22 C21 120.1(5) . . ?
C24 C23 C22 120.8(5) . . ?
C25 C24 C23 119.6(5) . . ?
C24 C25 C26 120.6(5) . . ?
C21 C26 C25 119.9(5) . . ?
P1 C27 Fe4 135.7(2) . . ?
C28 C27 Fe4 69.9(2) . . ?
C28 C27 P1 129.0(3) . . ?
C28 C27 C31 107.4(4) . . ?
C31 C27 Fe4 69.2(2) . . ?
C31 C27 P1 122.4(3) . . ?
C27 C28 Fe4 69.1(2) . . ?
C29 C28 Fe4 69.5(3) . . ?
C29 C28 C27 107.8(4) . . ?
C28 C29 Fe4 69.7(3) . . ?
C30 C29 Fe4 69.7(3) . . ?
C30 C29 C28 108.6(4) . . ?
C29 C30 Fe4 69.6(3) . . ?
C31 C30 Fe4 69.5(2) . . ?
C31 C30 C29 108.3(4) . . ?
C27 C31 Fe4 69.1(2) . . ?
C30 C31 Fe4 70.0(3) . . ?
C30 C31 C27 107.9(4) . . ?
C33 C32 Fe4 70.4(2) . . ?
C33 C32 C36 108.5(4) . . ?
C36 C32 Fe4 68.5(2) . . ?
C32 C33 Fe4 69.2(2) . . ?
C32 C33 C34 108.2(4) . . ?
C34 C33 Fe4 69.4(3) . . ?
C33 C34 Fe4 69.9(3) . . ?
C35 C34 Fe4 69.4(3) . . ?
C35 C34 C33 108.4(4) . . ?
C34 C35 Fe4 70.0(3) . . ?
C34 C35 C36 107.9(4) . . ?
C36 C35 Fe4 68.4(2) . . ?
P2 C36 Fe4 132.9(2) . . ?
C32 C36 Fe4 69.9(2) . . ?
C32 C36 P2 124.2(3) . . ?
C32 C36 C35 107.0(4) . . ?
C35 C36 Fe4 69.9(2) . . ?
C35 C36 P2 128.0(3) . . ?
C38 C37 P2 119.2(4) . . ?
C42 C37 P2 121.8(4) . . ?
C42 C37 C38 118.9(5) . . ?
C39 C38 C37 120.6(6) . . ?
C40 C39 C38 119.9(7) . . ?
C41 C40 C39 119.9(6) . . ?
C40 C41 C42 121.1(6) . . ?
C37 C42 C41 119.6(6) . . ?
C44 C43 P2 120.4(4) . . ?
C44 C43 C48 119.0(5) . . ?
C48 C43 P2 120.0(4) . . ?
C43 C44 C45 120.4(6) . . ?
C46 C45 C44 120.6(6) . . ?
C45 C46 C47 120.0(5) . . ?
C46 C47 C48 119.4(5) . . ?
C47 C48 C43 120.6(5) . . ?
Cl1 C49 Cl2 111.3(6) . . ?

loop_
_geom_bond_atom_site_label_1
_geom_bond_atom_site_label_2
_geom_bond_distance
_geom_bond_site_symmetry_2
_geom_bond_publ_flag
Se1 Fe1 2.3871(8) . ?
Se1 Fe2 2.3790(8) . ?
Se1 C5 1.912(5) . ?
Se2 Fe1 2.3842(8) . ?
Se2 Fe2 2.3733(8) . ?
Se2 C14 1.931(4) . ?
Fe1 Fe2 2.6679(10) . ?
Fe1 P1 2.2520(12) . ?
Fe1 C1 1.790(5) . ?
Fe1 C2 1.774(5) . ?
Fe2 P2 2.2352(13) . ?
Fe2 C3 1.781(5) . ?
Fe2 C4 1.765(5) . ?
Fe3 C5 2.002(5) . ?
Fe3 C6 2.036(5) . ?
Fe3 C7 2.065(5) . ?
Fe3 C8 2.054(5) . ?
Fe3 C9 2.025(5) . ?
Fe3 C10 2.047(5) . ?
Fe3 C11 2.061(5) . ?
Fe3 C12 2.045(5) . ?
Fe3 C13 2.034(5) . ?
Fe3 C14 2.006(4) . ?
Fe4 C27 2.036(4) . ?
Fe4 C28 2.046(4) . ?
Fe4 C29 2.043(4) . ?
Fe4 C30 2.044(4) . ?
Fe4 C31 2.037(4) . ?
Fe4 C32 2.044(4) . ?
Fe4 C33 2.060(4) . ?
Fe4 C34 2.053(5) . ?
Fe4 C35 2.046(4) . ?
Fe4 C36 2.025(4) . ?
P1 C15 1.834(4) . ?
P1 C21 1.842(4) . ?
P1 C27 1.814(4) . ?
P2 C36 1.810(5) . ?
P2 C37 1.850(5) . ?
P2 C43 1.835(5) . ?
O1 C1 1.136(6) . ?
O2 C2 1.148(6) . ?
O3 C3 1.148(6) . ?
O4 C4 1.153(7) . ?
C5 C6 1.424(7) . ?
C5 C9 1.426(7) . ?
C6 C7 1.430(7) . ?
C7 C8 1.418(8) . ?
C8 C9 1.420(7) . ?
C10 C11 1.412(7) . ?
C10 C14 1.428(7) . ?
C11 C12 1.421(9) . ?
C12 C13 1.418(8) . ?
C13 C14 1.422(7) . ?
C15 C16 1.384(6) . ?
C15 C20 1.405(6) . ?
C16 C17 1.396(7) . ?
C17 C18 1.386(8) . ?
C18 C19 1.383(7) . ?
C19 C20 1.389(7) . ?
C21 C22 1.401(7) . ?
C21 C26 1.392(7) . ?
C22 C23 1.384(7) . ?
C23 C24 1.383(9) . ?
C24 C25 1.374(9) . ?
C25 C26 1.402(7) . ?
C27 C28 1.428(6) . ?
C27 C31 1.448(6) . ?
C28 C29 1.424(7) . ?
C29 C30 1.422(8) . ?
C30 C31 1.413(7) . ?
C32 C33 1.416(6) . ?
C32 C36 1.442(6) . ?
C33 C34 1.430(7) . ?
C34 C35 1.423(7) . ?
C35 C36 1.446(6) . ?
C37 C38 1.395(8) . ?
C37 C42 1.377(8) . ?
C38 C39 1.391(8) . ?
C39 C40 1.374(11) . ?
C40 C41 1.355(11) . ?
C41 C42 1.403(8) . ?
C43 C44 1.381(7) . ?
C43 C48 1.395(7) . ?
C44 C45 1.389(8) . ?
C45 C46 1.371(10) . ?
C46 C47 1.392(9) . ?
C47 C48 1.393(7) . ?
Cl1 C49 1.749(10) . ?
Cl2 C49 1.778(11) . ?

loop_
_smtbx_masks_void_nr
_smtbx_masks_void_average_x
_smtbx_masks_void_average_y
_smtbx_masks_void_average_z
_smtbx_masks_void_volume
_smtbx_masks_void_count_electrons
_smtbx_masks_void_content
1 0.250 0.250 0.500 223.9 62.0 ?
2 0.250 0.750 0.000 223.9 62.0 ?
3 0.750 0.250 0.000 223.9 62.0 ?
4 0.750 -0.250 0.500 223.9 62.0 ?
